data_2243338
loop_
_publ_author_name
'Daouda, Ballo'
'Tuo, Nanou Ti\'eba'
'H\"okelek, Tuncer'
'Niameke Jean-Baptiste, Kangah'
'Charles Guillaume, Kodjo'
'Claude, Kablan Ahmont Landry'
'Essassi, El Mokhtar'

_publ_section_title
;
 Crystal structure, Hirshfeld surface analysis and interaction energy and
 DFT studies of 2-(2,3-dihydro-1<i>H</i>-perimidin-2-yl)-6-methoxyphenol
;
_journal_coeditor_code LH5952
_journal_issue 5
_journal_name_full 'Acta Crystallographica Section E'
_journal_page_first 605
_journal_page_last 610
_journal_paper_doi 10.1107/S2056989020004284
_journal_volume 76
_journal_year 2020
_chemical_formula_iupac 'C18 H16 N2 O2'
_chemical_formula_moiety 'C18 H16 N2 O2'
_chemical_formula_sum 'C18 H16 N2 O2'
_chemical_formula_weight 292.33
_chemical_name_systematic
;
2-(2,3-Dihydro-1<i>H</i>-perimidin-2-yl)-6-methoxyphenol
;
_space_group_crystal_system orthorhombic
_space_group_IT_number 61
_space_group_name_Hall '-P 2ac 2ab'
_space_group_name_H-M_alt 'P b c a'
_atom_sites_solution_hydrogens mixed
_atom_sites_solution_primary other
_atom_sites_solution_secondary difmap
_audit_creation_method SHELXL-2018/3
_cell_angle_alpha 90
_cell_angle_beta 90
_cell_angle_gamma 90
_cell_formula_units_Z 8
_cell_length_a 12.7245(7)
_cell_length_b 9.5887(6)
_cell_length_c 23.7276(14)
_cell_measurement_reflns_used 6789
_cell_measurement_temperature 293(2)
_cell_measurement_theta_max 28.1030
_cell_measurement_theta_min 3.1540
_cell_volume 2895.0(3)
_computing_cell_refinement
;
CrysAlisPro (Rigaku OD, 2018)
;
_computing_data_collection
;
CrysAlisPro (Rigaku OD, 2018)
;
_computing_data_reduction
;
CrysAlisPro (Rigaku OD, 2018)
;
_computing_structure_refinement
;
<i>SHELXL2018/3</i> (Sheldrick, 2015b)
;
_computing_structure_solution
;
SHELXT (Sheldrick, 2015a)
;
_diffrn_ambient_temperature 293(2)
_diffrn_detector 'Dectris PILATUS3 R 200K-A area detector'
_diffrn_detector_area_resol_mean 5.811
_diffrn_measured_fraction_theta_full 0.998
_diffrn_measured_fraction_theta_max 0.909
_diffrn_measurement_device 'kappa gonio four-circle diffractometer'
_diffrn_measurement_device_type 'Rigaku XtaLAB PRO'
_diffrn_measurement_method '\w scans'
_diffrn_radiation_monochromator 'Rigaku Integrated Confocal MaxFlux double bounce multi-layer mirror optics'
_diffrn_radiation_probe x-ray
_diffrn_radiation_type MoK\a
_diffrn_radiation_wavelength 0.71073
_diffrn_reflns_av_R_equivalents 0.0358
_diffrn_reflns_av_unetI/netI 0.0291
_diffrn_reflns_limit_h_max 14
_diffrn_reflns_limit_h_min -16
_diffrn_reflns_limit_k_max 13
_diffrn_reflns_limit_k_min -12
_diffrn_reflns_limit_l_max 30
_diffrn_reflns_limit_l_min -30
_diffrn_reflns_number 16885
_diffrn_reflns_theta_full 25.242
_diffrn_reflns_theta_max 28.998
_diffrn_reflns_theta_min 2.347
_diffrn_source 'micro-focus sealed X-ray tube'
_exptl_absorpt_coefficient_mu 0.089
_exptl_absorpt_correction_T_max 1.00000
_exptl_absorpt_correction_T_min 0.39031
_exptl_absorpt_correction_type multi-scan
_exptl_absorpt_process_details
;
(CrysAlisPro; Rigaku OD, 2018)
;
_exptl_crystal_colour brown
_exptl_crystal_density_diffrn 1.341
_exptl_crystal_description 'elongated platelet'
_exptl_crystal_F_000 1232
_exptl_crystal_size_max 0.52
_exptl_crystal_size_mid 0.10
_exptl_crystal_size_min 0.04
_refine_diff_density_max 0.196
_refine_diff_density_min -0.214
_refine_ls_extinction_method none
_refine_ls_goodness_of_fit_ref 1.039
_refine_ls_hydrogen_treatment mixed
_refine_ls_matrix_type full
_refine_ls_number_parameters 207
_refine_ls_number_reflns 3496
_refine_ls_number_restraints 0
_refine_ls_restrained_S_all 1.039
_refine_ls_R_factor_all 0.0631
_refine_ls_R_factor_gt 0.0449
_refine_ls_shift/su_max 0.001
_refine_ls_shift/su_mean 0.000
_refine_ls_structure_factor_coef Fsqd
_refine_ls_weighting_details 'w=1/[\s^2^(Fo^2^)+(0.0609P)^2^+0.4131P] where P=(Fo^2^+2Fc^2^)/3'
_refine_ls_weighting_scheme calc
_refine_ls_wR_factor_gt 0.1105
_refine_ls_wR_factor_ref 0.1182
_reflns_number_gt 2640
_reflns_number_total 3499
_reflns_threshold_expression 'I > 2\s(I)'
_cod_data_source_file lh5952sup1.cif
_cod_data_source_block I
_cod_database_code 2243338
_shelx_space_group_comment
;
The symmetry employed for this shelxl refinement is uniquely defined
by the following loop, which should always be used as a source of
symmetry information in preference to the above space-group names.
They are only intended as comments.
;

loop_
_space_group_symop_operation_xyz
'x, y, z'
'-x+1/2, -y, z+1/2'
'-x, y+1/2, -z+1/2'
'x+1/2, -y+1/2, -z'
'-x, -y, -z'
'x-1/2, y, -z-1/2'
'x, -y-1/2, z-1/2'
'-x-1/2, y-1/2, z'

loop_
_atom_site_type_symbol
_atom_site_label
_atom_site_fract_x
_atom_site_fract_y
_atom_site_fract_z
_atom_site_U_iso_or_equiv
_atom_site_adp_type
_atom_site_calc_flag
_atom_site_occupancy
_atom_site_disorder_assembly
_atom_site_disorder_group
O O1 0.73352(7) 0.23966(10) 0.63178(4) 0.0437(2) Uani d 1 . .
H H1O 0.731483 0.294081 0.658419 0.066 Uiso calc 1 . .
N N1 0.52935(9) 0.35194(11) 0.70590(5) 0.0395(3) Uani d 1 . .
H H1N 0.4730(12) 0.3089(15) 0.6946(6) 0.047 Uiso d 1 . .
C C1 0.57436(10) 0.44289(13) 0.66329(5) 0.0373(3) Uani d 1 . .
H H1 0.532216 0.528041 0.659972 0.045 Uiso calc 1 . .
O O2 0.72915(8) 0.09678(11) 0.53981(4) 0.0519(3) Uani d 1 . .
N N2 0.68133(8) 0.47793(11) 0.68254(4) 0.0379(3) Uani d 1 . .
H H2N 0.7113(11) 0.5331(16) 0.6587(6) 0.045 Uiso d 1 . .
C C2 0.57650(10) 0.36729(13) 0.60760(5) 0.0363(3) Uani d 1 . .
C C3 0.65312(9) 0.26779(12) 0.59586(5) 0.0346(3) Uani d 1 . .
C C4 0.64940(10) 0.19120(13) 0.54596(5) 0.0383(3) Uani d 1 . .
C C5 0.56894(11) 0.21405(14) 0.50790(6) 0.0449(3) Uani d 1 . .
H H5 0.566134 0.163263 0.474546 0.054 Uiso calc 1 . .
C C6 0.49246(11) 0.31282(15) 0.51959(6) 0.0500(4) Uani d 1 . .
H H6 0.438253 0.327981 0.494027 0.060 Uiso calc 1 . .
C C9 0.52580(9) 0.40296(12) 0.76054(5) 0.0346(3) Uani d 1 . .
C C7 0.49623(11) 0.38823(14) 0.56858(6) 0.0458(3) Uani d 1 . .
H H7 0.444503 0.454306 0.575894 0.055 Uiso calc 1 . .
C C8 0.72720(13) 0.01056(17) 0.49174(7) 0.0603(4) Uani d 1 . .
H H8A 0.788077 -0.048578 0.491698 0.090 Uiso calc 1 . .
H H8B 0.727304 0.067394 0.458433 0.090 Uiso calc 1 . .
H H8C 0.664899 -0.045880 0.492341 0.090 Uiso calc 1 . .
C C10 0.60767(9) 0.49588(12) 0.77664(5) 0.0335(3) Uani d 1 . .
C C11 0.68804(9) 0.53139(12) 0.73789(5) 0.0347(3) Uani d 1 . .
C C12 0.77148(11) 0.61181(14) 0.75512(6) 0.0441(3) Uani d 1 . .
H H12 0.825905 0.631841 0.730241 0.053 Uiso calc 1 . .
C C13 0.77415(12) 0.66349(15) 0.81036(6) 0.0506(4) Uani d 1 . .
H H13 0.830410 0.718819 0.821577 0.061 Uiso calc 1 . .
C C14 0.69668(12) 0.63475(14) 0.84781(6) 0.0479(3) Uani d 1 . .
H H14 0.699244 0.673103 0.883784 0.057 Uiso calc 1 . .
C C15 0.61190(10) 0.54681(13) 0.83261(5) 0.0384(3) Uani d 1 . .
C C16 0.53296(10) 0.50546(15) 0.87065(6) 0.0451(3) Uani d 1 . .
H H16 0.532878 0.540825 0.907150 0.054 Uiso calc 1 . .
C C17 0.45685(11) 0.41435(16) 0.85456(6) 0.0498(4) Uani d 1 . .
H H17 0.406633 0.386074 0.880644 0.060 Uiso calc 1 . .
C C18 0.45257(10) 0.36232(15) 0.79961(6) 0.0445(3) Uani d 1 . .
H H18 0.399877 0.299926 0.789503 0.053 Uiso calc 1 . .

loop_
_atom_site_aniso_label
_atom_site_aniso_U_11
_atom_site_aniso_U_22
_atom_site_aniso_U_33
_atom_site_aniso_U_12
_atom_site_aniso_U_13
_atom_site_aniso_U_23
O1 0.0417(5) 0.0466(5) 0.0427(5) 0.0082(4) -0.0125(4) -0.0068(4)
N1 0.0352(6) 0.0420(6) 0.0412(6) -0.0088(5) 0.0001(4) -0.0046(5)
C1 0.0358(7) 0.0346(6) 0.0416(7) 0.0020(5) -0.0025(5) 0.0001(5)
O2 0.0499(6) 0.0560(6) 0.0499(6) 0.0108(5) -0.0044(4) -0.0146(5)
N2 0.0378(6) 0.0389(6) 0.0370(6) -0.0084(5) 0.0024(4) 0.0003(4)
C2 0.0382(6) 0.0346(6) 0.0361(6) -0.0014(5) -0.0029(5) 0.0039(5)
C3 0.0336(6) 0.0356(6) 0.0347(6) -0.0029(5) -0.0035(5) 0.0048(5)
C4 0.0380(7) 0.0381(6) 0.0387(7) -0.0015(5) 0.0007(5) 0.0012(5)
C5 0.0510(8) 0.0482(8) 0.0354(7) -0.0046(6) -0.0051(6) -0.0013(6)
C6 0.0500(8) 0.0550(8) 0.0451(8) 0.0023(7) -0.0163(6) 0.0049(7)
C9 0.0309(6) 0.0339(6) 0.0389(7) 0.0033(5) -0.0009(5) 0.0000(5)
C7 0.0439(7) 0.0458(7) 0.0476(8) 0.0072(6) -0.0095(6) 0.0021(6)
C8 0.0658(10) 0.0599(10) 0.0551(9) 0.0081(8) 0.0010(7) -0.0165(8)
C10 0.0336(6) 0.0298(6) 0.0372(6) 0.0032(5) -0.0017(5) 0.0027(5)
C11 0.0371(6) 0.0300(6) 0.0371(6) -0.0005(5) -0.0010(5) 0.0020(5)
C12 0.0431(7) 0.0437(7) 0.0454(7) -0.0106(6) -0.0011(6) 0.0032(6)
C13 0.0550(9) 0.0468(8) 0.0499(8) -0.0182(7) -0.0099(6) 0.0010(7)
C14 0.0599(9) 0.0446(7) 0.0392(7) -0.0069(7) -0.0064(6) -0.0033(6)
C15 0.0414(7) 0.0355(6) 0.0384(7) 0.0047(5) -0.0030(5) 0.0016(5)
C16 0.0445(7) 0.0547(8) 0.0362(7) 0.0053(6) 0.0017(5) -0.0019(6)
C17 0.0380(7) 0.0662(9) 0.0452(8) 0.0001(7) 0.0079(6) 0.0039(7)
C18 0.0328(7) 0.0502(8) 0.0504(8) -0.0046(6) 0.0027(6) -0.0005(6)

loop_
_atom_type_symbol
_atom_type_description
_atom_type_scat_dispersion_real
_atom_type_scat_dispersion_imag
_atom_type_scat_source
C C 0.0033 0.0016 'International Tables Vol C Tables 4.2.6.8 and 6.1.1.4'
N N 0.0061 0.0033 'International Tables Vol C Tables 4.2.6.8 and 6.1.1.4'
O O 0.0106 0.0060 'International Tables Vol C Tables 4.2.6.8 and 6.1.1.4'
H H 0.0000 0.0000 'International Tables Vol C Tables 4.2.6.8 and 6.1.1.4'

loop_
_geom_angle_atom_site_label_1
_geom_angle_atom_site_label_2
_geom_angle_atom_site_label_3
_geom_angle_site_symmetry_1
_geom_angle_site_symmetry_3
_geom_angle
_geom_angle_publ_flag
C3 O1 H1O . . 109.5 ?
C9 N1 C1 . . 116.86(10) ?
C9 N1 H1N . . 115.4(10) ?
C1 N1 H1N . . 113.3(10) ?
N1 C1 N2 . . 106.56(10) ?
N1 C1 C2 . . 109.17(10) ?
N2 C1 C2 . . 111.38(10) ?
N1 C1 H1 . . 109.9 ?
N2 C1 H1 . . 109.9 ?
C2 C1 H1 . . 109.9 ?
C4 O2 C8 . . 117.50(11) ?
C11 N2 C1 . . 115.25(10) ?
C11 N2 H2N . . 111.1(10) ?
C1 N2 H2N . . 110.1(10) ?
C3 C2 C7 . . 118.64(12) ?
C3 C2 C1 . . 121.17(11) ?
C7 C2 C1 . . 120.00(11) ?
O1 C3 C2 . . 122.54(11) ?
O1 C3 C4 . . 116.99(11) ?
C2 C3 C4 . . 120.47(11) ?
O2 C4 C5 . . 125.78(12) ?
O2 C4 C3 . . 114.47(11) ?
C5 C4 C3 . . 119.75(12) ?
C4 C5 C6 . . 119.84(12) ?
C4 C5 H5 . . 120.1 ?
C6 C5 H5 . . 120.1 ?
C7 C6 C5 . . 120.39(12) ?
C7 C6 H6 . . 119.8 ?
C5 C6 H6 . . 119.8 ?
C18 C9 N1 . . 123.65(12) ?
C18 C9 C10 . . 119.61(12) ?
N1 C9 C10 . . 116.62(11) ?
C6 C7 C2 . . 120.90(13) ?
C6 C7 H7 . . 119.5 ?
C2 C7 H7 . . 119.5 ?
O2 C8 H8A . . 109.5 ?
O2 C8 H8B . . 109.5 ?
H8A C8 H8B . . 109.5 ?
O2 C8 H8C . . 109.5 ?
H8A C8 H8C . . 109.5 ?
H8B C8 H8C . . 109.5 ?
C15 C10 C11 . . 119.89(11) ?
C15 C10 C9 . . 119.70(11) ?
C11 C10 C9 . . 120.31(11) ?
C12 C11 N2 . . 121.79(11) ?
C12 C11 C10 . . 119.96(11) ?
N2 C11 C10 . . 118.20(10) ?
C11 C12 C13 . . 119.68(12) ?
C11 C12 H12 . . 120.2 ?
C13 C12 H12 . . 120.2 ?
C14 C13 C12 . . 121.57(13) ?
C14 C13 H13 . . 119.2 ?
C12 C13 H13 . . 119.2 ?
C13 C14 C15 . . 120.54(12) ?
C13 C14 H14 . . 119.7 ?
C15 C14 H14 . . 119.7 ?
C16 C15 C14 . . 123.25(12) ?
C16 C15 C10 . . 118.50(12) ?
C14 C15 C10 . . 118.24(12) ?
C17 C16 C15 . . 120.63(13) ?
C17 C16 H16 . . 119.7 ?
C15 C16 H16 . . 119.7 ?
C16 C17 C18 . . 121.31(13) ?
C16 C17 H17 . . 119.3 ?
C18 C17 H17 . . 119.3 ?
C9 C18 C17 . . 120.20(13) ?
C9 C18 H18 . . 119.9 ?
C17 C18 H18 . . 119.9 ?

loop_
_geom_bond_atom_site_label_1
_geom_bond_atom_site_label_2
_geom_bond_site_symmetry_2
_geom_bond_distance
_geom_bond_publ_flag
O1 C3 . 1.3587(14) ?
O1 H1O . 0.8200 ?
N1 C9 . 1.3865(16) ?
N1 C1 . 1.4529(17) ?
N1 H1N . 0.870(15) ?
C1 N2 . 1.4745(16) ?
C1 C2 . 1.5074(17) ?
C1 H1 . 0.9800 ?
O2 C4 . 1.3677(15) ?
O2 C8 . 1.4088(17) ?
N2 C11 . 1.4124(16) ?
N2 H2N . 0.864(15) ?
C2 C3 . 1.3922(17) ?
C2 C7 . 1.3930(17) ?
C3 C4 . 1.3942(17) ?
C4 C5 . 1.3826(18) ?
C5 C6 . 1.386(2) ?
C5 H5 . 0.9300 ?
C6 C7 . 1.370(2) ?
C6 H6 . 0.9300 ?
C9 C18 . 1.3710(17) ?
C9 C10 . 1.4230(17) ?
C7 H7 . 0.9300 ?
C8 H8A . 0.9600 ?
C8 H8B . 0.9600 ?
C8 H8C . 0.9600 ?
C10 C15 . 1.4161(17) ?
C10 C11 . 1.4168(16) ?
C11 C12 . 1.3744(18) ?
C12 C13 . 1.4017(19) ?
C12 H12 . 0.9300 ?
C13 C14 . 1.355(2) ?
C13 H13 . 0.9300 ?
C14 C15 . 1.4160(19) ?
C14 H14 . 0.9300 ?
C15 C16 . 1.4074(18) ?
C16 C17 . 1.359(2) ?
C16 H16 . 0.9300 ?
C17 C18 . 1.397(2) ?
C17 H17 . 0.9300 ?
C18 H18 . 0.9300 ?

loop_
_geom_contact_atom_site_label_1
_geom_contact_atom_site_label_2
_geom_contact_distance
_geom_contact_site_symmetry_1
_geom_contact_site_symmetry_2
_geom_contact_publ_flag
O1 O2 2.5772(14) . . yes
O1 N2 2.6668(14) . . yes
C12 O1 3.1736(17) . 8_765 yes
C17 O1 3.3145(17) . 6_557 yes
C11 O1 3.3650(15) . 8_765 yes
N2 O1 2.9867(14) . 8_765 yes
H2N O1 2.196(15) . 8_765 yes
H18 O1 2.88 . 6_557 yes
H12 O1 2.66 . 8_765 yes
H17 O1 2.63 . 6_557 yes
O2 H6 2.87 . 4_556 yes
N1 H1O 2.86 . . yes
H12 N1 2.86 . 8_765 yes
N2 H1O 1.96 . . yes
C18 C12 3.567(2) . 6_557 yes
C1 H1O 2.46 . . yes
C4 H8A 2.92 . 8_765 yes
C5 H8A 2.94 . 8_765 yes
C5 H8B 2.72 . . yes
C5 H8C 2.80 . . yes
C8 H5 2.55 . . yes
H13 C9 2.93 . 8_765 yes
H13 C10 2.97 . 8_765 yes
C10 H1 2.95 . . yes
C12 H1O 2.88 . 8_765 yes
H1 H7 2.39 . . yes
H1N H18 2.44 . . yes
H1O H2N 2.31 . . yes
H17 H1O 2.57 . 6_557 yes
H18 H1O 2.47 . 6_557 yes
H2N H12 2.43 . . yes
H5 H8B 2.28 . . yes
H5 H8C 2.40 . . yes
H14 H16 2.53 . . yes

loop_
_geom_hbond_atom_site_label_D
_geom_hbond_atom_site_label_H
_geom_hbond_atom_site_label_A
_geom_hbond_site_symmetry_A
_geom_hbond_distance_DH
_geom_hbond_distance_HA
_geom_hbond_distance_DA
_geom_hbond_angle_DHA
_geom_hbond_publ_flag
O1 H1O N2 . 0.82 1.96 2.6667(14) 143.9 yes
N2 H2N O1 8_765 0.864(15) 2.196(15) 2.9870(14) 152.2(13) yes
C8 H8A Cg1 7_555 0.96 2.82 3.6580(17) 146 yes
C13 H13 Cg4 8_765 0.93 2.87 3.7336(16) 155 yes
C16 H16 Cg1 4_545 0.93 2.87 3.4880(15) 125 yes

loop_
_geom_torsion_atom_site_label_1
_geom_torsion_atom_site_label_2
_geom_torsion_atom_site_label_3
_geom_torsion_atom_site_label_4
_geom_torsion_site_symmetry_1
_geom_torsion_site_symmetry_2
_geom_torsion_site_symmetry_3
_geom_torsion_site_symmetry_4
_geom_torsion
_geom_torsion_publ_flag
C9 N1 C1 N2 . . . . 56.76(13) ?
C9 N1 C1 C2 . . . . 177.15(10) ?
N1 C1 N2 C11 . . . . -52.57(13) ?
C2 C1 N2 C11 . . . . -171.54(10) ?
N1 C1 C2 C3 . . . . -78.14(14) ?
N2 C1 C2 C3 . . . . 39.26(16) ?
N1 C1 C2 C7 . . . . 96.72(13) ?
N2 C1 C2 C7 . . . . -145.88(12) ?
C7 C2 C3 O1 . . . . -179.32(11) ?
C1 C2 C3 O1 . . . . -4.39(18) ?
C7 C2 C3 C4 . . . . 0.17(18) ?
C1 C2 C3 C4 . . . . 175.10(11) ?
C8 O2 C4 C5 . . . . -2.9(2) ?
C8 O2 C4 C3 . . . . 176.72(12) ?
O1 C3 C4 O2 . . . . -0.28(16) ?
C2 C3 C4 O2 . . . . -179.80(11) ?
O1 C3 C4 C5 . . . . 179.39(12) ?
C2 C3 C4 C5 . . . . -0.13(18) ?
O2 C4 C5 C6 . . . . 179.60(12) ?
C3 C4 C5 C6 . . . . 0.0(2) ?
C4 C5 C6 C7 . . . . 0.2(2) ?
C1 N1 C9 C18 . . . . 152.51(12) ?
C1 N1 C9 C10 . . . . -31.50(15) ?
C5 C6 C7 C2 . . . . -0.1(2) ?
C3 C2 C7 C6 . . . . -0.1(2) ?
C1 C2 C7 C6 . . . . -175.04(13) ?
C18 C9 C10 C15 . . . . -0.81(17) ?
N1 C9 C10 C15 . . . . -176.97(10) ?
C18 C9 C10 C11 . . . . 175.67(11) ?
N1 C9 C10 C11 . . . . -0.50(16) ?
C1 N2 C11 C12 . . . . -157.13(12) ?
C1 N2 C11 C10 . . . . 25.13(15) ?
C15 C10 C11 C12 . . . . 1.88(17) ?
C9 C10 C11 C12 . . . . -174.59(11) ?
C15 C10 C11 N2 . . . . 179.66(10) ?
C9 C10 C11 N2 . . . . 3.19(17) ?
N2 C11 C12 C13 . . . . 179.45(12) ?
C10 C11 C12 C13 . . . . -2.86(19) ?
C11 C12 C13 C14 . . . . 0.8(2) ?
C12 C13 C14 C15 . . . . 2.2(2) ?
C13 C14 C15 C16 . . . . 175.57(13) ?
C13 C14 C15 C10 . . . . -3.1(2) ?
C11 C10 C15 C16 . . . . -177.68(11) ?
C9 C10 C15 C16 . . . . -1.19(17) ?
C11 C10 C15 C14 . . . . 1.09(17) ?
C9 C10 C15 C14 . . . . 177.58(11) ?
C14 C15 C16 C17 . . . . -176.13(13) ?
C10 C15 C16 C17 . . . . 2.57(19) ?
C15 C16 C17 C18 . . . . -2.0(2) ?
N1 C9 C18 C17 . . . . 177.36(12) ?
C10 C9 C18 C17 . . . . 1.5(2) ?
C16 C17 C18 C9 . . . . -0.1(2) ?

_cod_database_fobs_code 2243338
